data_7059838
loop_
_publ_author_name
'Madni, Murtaza'
'Ahmed, Muhammad Naeem'
'Hafeez, Muhammad'
'Ashfaq, Muhammad'
'Tahir, Muhammad Nawaz'
'Gil, Diego M.'
'Galm\'es, Bartomeu'
'Hameed, Shahid'
'Frontera, Antonio'

_publ_section_title
;
 Recurrent \p--\p stacking motifs in three new
 4,5-dihydropyrazolyl--thiazole--coumarin hybrids: X-ray characterization,
 Hirshfeld surface analysis and DFT calculations
;
_journal_issue 34
_journal_name_full 'New Journal of Chemistry'
_journal_page_first 14592
_journal_page_last 14603
_journal_paper_doi 10.1039/D0NJ02931A
_journal_volume 44
_journal_year 2020
_chemical_formula_iupac 'C27 H17 Cl2 N3 O2 S'
_chemical_formula_moiety 'C27 H17 Cl2 N3 O2 S'
_chemical_formula_sum 'C27 H17 Cl2 N3 O2 S'
_chemical_formula_weight 518.40
_chemical_name_systematic
;
3-[2-(3,5-Di(4-chlorophenyl)-4,5-dihydro-1H-pyrazol-1-yl)-1,3-thiazol-4-yl]-2H
-1-benzopyran-2-one
;
_space_group_crystal_system triclinic
_space_group_IT_number 2
_space_group_name_Hall '-P 1'
_space_group_name_H-M_alt 'P -1'
_atom_sites_solution_hydrogens geom
_atom_sites_solution_primary direct
_atom_sites_solution_secondary difmap
_audit_creation_method SHELXL-2018/3
_audit_update_record
;
2020-05-19 deposited with the CCDC.	2020-07-29 downloaded from the CCDC.
;
_cell_angle_alpha 71.363(2)
_cell_angle_beta 73.094(3)
_cell_angle_gamma 82.970(3)
_cell_formula_units_Z 2
_cell_length_a 8.6740(6)
_cell_length_b 11.8234(8)
_cell_length_c 12.4070(7)
_cell_measurement_reflns_used 4265
_cell_measurement_temperature 296(2)
_cell_measurement_theta_max 27.271
_cell_measurement_theta_min 1.798
_cell_volume 1152.98(13)
_computing_cell_refinement 'SAINT (Bruker, 2007)'
_computing_data_collection 'APEX2 (Bruker, 2007)'
_computing_data_reduction 'SAINT (Bruker, 2007)'
_computing_molecular_graphics 'ORTEP-3 for Windows (Farrugia, 1997) and PLATON (Spek, 2009)'
_computing_publication_material
;
WinGX (Farrugia, 1999) and PLATON (Spek, 2009)
;
_computing_structure_refinement 'SHELXL-2018/3  (Sheldrick, 2015)'
_computing_structure_solution 'SHELXS97 (Sheldrick, 2008)'
_diffrn_ambient_temperature 296(2)
_diffrn_detector_area_resol_mean 7.76
_diffrn_measured_fraction_theta_full 0.987
_diffrn_measured_fraction_theta_max 0.987
_diffrn_measurement_device_type 'Bruker Kappa APEXII CCD'
_diffrn_measurement_method \w
_diffrn_radiation_monochromator graphite
_diffrn_radiation_source 'fine-focus sealed tube'
_diffrn_radiation_type MoK\a
_diffrn_radiation_wavelength 0.71073
_diffrn_reflns_av_R_equivalents 0.0252
_diffrn_reflns_av_unetI/netI 0.0232
_diffrn_reflns_limit_h_max 11
_diffrn_reflns_limit_h_min -11
_diffrn_reflns_limit_k_max 15
_diffrn_reflns_limit_k_min -15
_diffrn_reflns_limit_l_max 15
_diffrn_reflns_limit_l_min -15
_diffrn_reflns_number 18290
_diffrn_reflns_theta_full 27.271
_diffrn_reflns_theta_max 27.271
_diffrn_reflns_theta_min 1.798
_diffrn_standards_number 0
_exptl_absorpt_coefficient_mu 0.405
_exptl_absorpt_correction_T_max 0.746
_exptl_absorpt_correction_T_min 0.680
_exptl_absorpt_correction_type multi-scan
_exptl_absorpt_process_details '(SADABS; Bruker, 2005)'
_exptl_crystal_colour 'light yellow'
_exptl_crystal_density_diffrn 1.493
_exptl_crystal_density_method 'not measured'
_exptl_crystal_description prism
_exptl_crystal_F_000 532
_exptl_crystal_size_max 0.38
_exptl_crystal_size_mid 0.26
_exptl_crystal_size_min 0.24
_refine_diff_density_max 0.476
_refine_diff_density_min -0.589
_refine_diff_density_rms 0.055
_refine_ls_extinction_method none
_refine_ls_goodness_of_fit_ref 1.045
_refine_ls_hydrogen_treatment constr
_refine_ls_matrix_type full
_refine_ls_number_parameters 316
_refine_ls_number_reflns 5105
_refine_ls_number_restraints 0
_refine_ls_restrained_S_all 1.045
_refine_ls_R_factor_all 0.0483
_refine_ls_R_factor_gt 0.0392
_refine_ls_shift/su_max 0.000
_refine_ls_shift/su_mean 0.000
_refine_ls_structure_factor_coef Fsqd
_refine_ls_weighting_details 'w=1/[\s^2^(Fo^2^)+(0.0491P)^2^+0.4013P] where P=(Fo^2^+2Fc^2^)/3'
_refine_ls_weighting_scheme calc
_refine_ls_wR_factor_gt 0.1010
_refine_ls_wR_factor_ref 0.1074
_reflns_number_gt 4265
_reflns_number_total 5105
_reflns_threshold_expression I>2\s(I)
_cod_data_source_file d0nj02931a2.cif
_cod_data_source_block A14
_cod_depositor_comments
;Adding full bibliography for 7059836--7059838.cif.

 Adding full bibliography for 7059836--7059838.cif.
;
_cod_database_code 7059838
_shelx_shelxl_version_number 2018/3
_shelx_space_group_comment
;
The symmetry employed for this shelxl refinement is uniquely defined
by the following loop, which should always be used as a source of
symmetry information in preference to the above space-group names.
They are only intended as comments.
;
_shelx_estimated_absorpt_t_min 0.861
_shelx_estimated_absorpt_t_max 0.909

loop_
_space_group_symop_operation_xyz
'x, y, z'
'-x, -y, -z'

loop_
_atom_site_label
_atom_site_type_symbol
_atom_site_fract_x
_atom_site_fract_y
_atom_site_fract_z
_atom_site_U_iso_or_equiv
_atom_site_adp_type
_atom_site_occupancy
_atom_site_site_symmetry_order
_atom_site_calc_flag
_atom_site_refinement_flags_posn
_atom_site_refinement_flags_adp
_atom_site_refinement_flags_occupancy
_atom_site_disorder_assembly
_atom_site_disorder_group
Cl1 Cl 0.00106(8) 0.59685(6) 0.22735(8) 0.0992(3) Uani 1 1 d . . . . .
Cl2 Cl 0.61166(7) 0.40265(5) -0.69677(4) 0.06005(16) Uani 1 1 d . . . . .
S1 S 0.17162(6) -0.01952(4) 0.06515(4) 0.04332(13) Uani 1 1 d . . . . .
O1 O -0.04696(16) -0.22480(12) 0.45054(11) 0.0507(3) Uani 1 1 d . . . . .
O2 O 0.02261(14) -0.20632(10) 0.59971(10) 0.0401(3) Uani 1 1 d . . . . .
N1 N 0.28047(16) 0.04710(11) 0.20787(11) 0.0353(3) Uani 1 1 d . . . . .
N2 N 0.3748(2) 0.15675(13) 0.00916(12) 0.0486(4) Uani 1 1 d . . . . .
N3 N 0.37934(19) 0.17067(13) -0.10646(12) 0.0433(3) Uani 1 1 d . . . . .
C1 C 0.11111(19) -0.15749(14) 0.64804(14) 0.0350(3) Uani 1 1 d . . . . .
C2 C 0.0841(2) -0.19802(16) 0.76985(15) 0.0431(4) Uani 1 1 d . . . . .
H2 H 0.008614 -0.255795 0.816177 0.052 Uiso 1 1 calc R U . . .
C3 C 0.1716(2) -0.15055(17) 0.82004(15) 0.0478(4) Uani 1 1 d . . . . .
H3 H 0.155499 -0.177029 0.901483 0.057 Uiso 1 1 calc R U . . .
C4 C 0.2837(2) -0.06381(17) 0.75168(16) 0.0488(4) Uani 1 1 d . . . . .
H4 H 0.341723 -0.032443 0.787254 0.059 Uiso 1 1 calc R U . . .
C5 C 0.3088(2) -0.02429(16) 0.63090(15) 0.0430(4) Uani 1 1 d . . . . .
H5 H 0.383649 0.034074 0.585137 0.052 Uiso 1 1 calc R U . . .
C6 C 0.22263(19) -0.07125(14) 0.57670(14) 0.0345(3) Uani 1 1 d . . . . .
C7 C 0.24054(19) -0.03523(14) 0.45210(14) 0.0345(3) Uani 1 1 d . . . . .
H7 H 0.313438 0.023417 0.403020 0.041 Uiso 1 1 calc R U . . .
C8 C 0.15509(18) -0.08359(13) 0.40353(13) 0.0320(3) Uani 1 1 d . . . . .
C9 C 0.03797(19) -0.17461(14) 0.48034(14) 0.0362(3) Uani 1 1 d . . . . .
C10 C 0.17666(18) -0.04626(13) 0.27567(13) 0.0324(3) Uani 1 1 d . . . . .
C11 C 0.1087(2) -0.09204(15) 0.21418(14) 0.0398(4) Uani 1 1 d . . . . .
H11 H 0.037421 -0.154405 0.247850 0.048 Uiso 1 1 calc R U . . .
C12 C 0.28664(19) 0.06910(14) 0.09754(14) 0.0355(3) Uani 1 1 d . . . . .
C13 C 0.4628(2) 0.24829(15) 0.02289(14) 0.0402(4) Uani 1 1 d . . . . .
H13 H 0.534199 0.210234 0.073691 0.048 Uiso 1 1 calc R U . . .
C14 C 0.3483(2) 0.33714(15) 0.07309(14) 0.0383(4) Uani 1 1 d . . . . .
C15 C 0.2682(2) 0.42629(18) 0.00344(17) 0.0522(5) Uani 1 1 d . . . . .
H15 H 0.285762 0.432068 -0.075702 0.063 Uiso 1 1 calc R U . . .
C16 C 0.1625(3) 0.50677(19) 0.0507(2) 0.0616(5) Uani 1 1 d . . . . .
H16 H 0.110170 0.567083 0.003572 0.074 Uiso 1 1 calc R U . . .
C17 C 0.1360(2) 0.49625(19) 0.1679(2) 0.0590(5) Uani 1 1 d . . . . .
C18 C 0.2125(3) 0.40951(18) 0.23857(18) 0.0582(5) Uani 1 1 d . . . . .
H18 H 0.193398 0.403651 0.317871 0.070 Uiso 1 1 calc R U . . .
C19 C 0.3185(2) 0.33059(16) 0.19045(15) 0.0486(4) Uani 1 1 d . . . . .
H19 H 0.371393 0.271455 0.238208 0.058 Uiso 1 1 calc R U . . .
C20 C 0.5627(2) 0.29938(16) -0.10531(15) 0.0433(4) Uani 1 1 d . . . . .
H20A H 0.558086 0.386006 -0.130060 0.052 Uiso 1 1 calc R U . . .
H20B H 0.674410 0.271505 -0.115376 0.052 Uiso 1 1 calc R U . . .
C21 C 0.4813(2) 0.25113(15) -0.17296(14) 0.0388(4) Uani 1 1 d . . . . .
C22 C 0.5124(2) 0.28850(14) -0.30125(14) 0.0382(4) Uani 1 1 d . . . . .
C23 C 0.4068(2) 0.26177(16) -0.35451(15) 0.0453(4) Uani 1 1 d . . . . .
H23 H 0.314790 0.219689 -0.307702 0.054 Uiso 1 1 calc R U . . .
C24 C 0.4364(2) 0.29669(16) -0.47565(16) 0.0479(4) Uani 1 1 d . . . . .
H24 H 0.365216 0.278489 -0.510664 0.057 Uiso 1 1 calc R U . . .
C25 C 0.5734(2) 0.35912(15) -0.54418(14) 0.0419(4) Uani 1 1 d . . . . .
C26 C 0.6793(2) 0.38776(16) -0.49466(15) 0.0453(4) Uani 1 1 d . . . . .
H26 H 0.770840 0.430085 -0.542133 0.054 Uiso 1 1 calc R U . . .
C27 C 0.6481(2) 0.35281(15) -0.37273(15) 0.0423(4) Uani 1 1 d . . . . .
H27 H 0.718883 0.372659 -0.338374 0.051 Uiso 1 1 calc R U . . .

loop_
_atom_site_aniso_label
_atom_site_aniso_U_11
_atom_site_aniso_U_22
_atom_site_aniso_U_33
_atom_site_aniso_U_23
_atom_site_aniso_U_13
_atom_site_aniso_U_12
Cl1 0.0667(4) 0.0780(4) 0.1530(7) -0.0676(5) 0.0107(4) -0.0116(3)
Cl2 0.0787(4) 0.0596(3) 0.0312(2) -0.0067(2) -0.0104(2) 0.0078(2)
S1 0.0550(3) 0.0448(2) 0.0329(2) -0.01219(17) -0.01095(18) -0.01199(19)
O1 0.0543(8) 0.0545(8) 0.0435(7) -0.0076(6) -0.0119(6) -0.0250(6)
O2 0.0440(6) 0.0400(6) 0.0317(6) -0.0044(5) -0.0057(5) -0.0128(5)
N1 0.0406(7) 0.0335(7) 0.0303(6) -0.0066(5) -0.0081(5) -0.0071(5)
N2 0.0718(11) 0.0454(8) 0.0276(7) -0.0051(6) -0.0094(7) -0.0238(7)
N3 0.0574(9) 0.0418(8) 0.0286(7) -0.0074(6) -0.0078(6) -0.0114(7)
C1 0.0361(8) 0.0335(8) 0.0336(8) -0.0088(6) -0.0088(6) 0.0015(6)
C2 0.0484(10) 0.0401(9) 0.0335(8) -0.0051(7) -0.0064(7) -0.0015(7)
C3 0.0607(11) 0.0490(10) 0.0318(8) -0.0093(7) -0.0154(8) 0.0050(9)
C4 0.0565(11) 0.0528(10) 0.0443(10) -0.0176(8) -0.0221(8) 0.0013(9)
C5 0.0439(9) 0.0446(9) 0.0413(9) -0.0113(7) -0.0127(7) -0.0059(7)
C6 0.0346(8) 0.0344(8) 0.0332(8) -0.0096(6) -0.0088(6) 0.0011(6)
C7 0.0330(8) 0.0340(8) 0.0326(8) -0.0069(6) -0.0050(6) -0.0048(6)
C8 0.0321(8) 0.0298(7) 0.0308(8) -0.0066(6) -0.0062(6) -0.0006(6)
C9 0.0374(8) 0.0342(8) 0.0334(8) -0.0064(6) -0.0068(6) -0.0042(6)
C10 0.0342(8) 0.0296(7) 0.0310(8) -0.0073(6) -0.0066(6) -0.0023(6)
C11 0.0461(9) 0.0376(8) 0.0350(8) -0.0086(7) -0.0082(7) -0.0113(7)
C12 0.0402(8) 0.0320(8) 0.0329(8) -0.0089(6) -0.0072(6) -0.0040(6)
C13 0.0465(9) 0.0395(8) 0.0339(8) -0.0046(7) -0.0132(7) -0.0106(7)
C14 0.0412(9) 0.0392(8) 0.0337(8) -0.0051(6) -0.0099(7) -0.0146(7)
C15 0.0559(11) 0.0554(11) 0.0431(10) -0.0070(8) -0.0175(8) -0.0042(9)
C16 0.0525(12) 0.0517(11) 0.0793(15) -0.0120(11) -0.0243(11) -0.0007(9)
C17 0.0465(11) 0.0515(11) 0.0796(15) -0.0311(11) 0.0020(10) -0.0189(9)
C18 0.0743(14) 0.0522(11) 0.0470(11) -0.0196(9) -0.0003(10) -0.0242(10)
C19 0.0675(12) 0.0434(9) 0.0367(9) -0.0079(7) -0.0156(8) -0.0150(9)
C20 0.0433(9) 0.0466(9) 0.0367(9) -0.0088(7) -0.0066(7) -0.0091(7)
C21 0.0423(9) 0.0372(8) 0.0331(8) -0.0078(7) -0.0060(7) -0.0049(7)
C22 0.0435(9) 0.0342(8) 0.0324(8) -0.0080(6) -0.0056(7) -0.0005(7)
C23 0.0484(10) 0.0437(9) 0.0379(9) -0.0059(7) -0.0059(7) -0.0108(8)
C24 0.0578(11) 0.0465(10) 0.0398(9) -0.0090(8) -0.0173(8) -0.0040(8)
C25 0.0532(10) 0.0354(8) 0.0294(8) -0.0059(6) -0.0069(7) 0.0060(7)
C26 0.0454(10) 0.0427(9) 0.0360(9) -0.0060(7) 0.0009(7) -0.0026(7)
C27 0.0409(9) 0.0438(9) 0.0377(9) -0.0095(7) -0.0054(7) -0.0045(7)

loop_
_atom_type_symbol
_atom_type_description
_atom_type_scat_dispersion_real
_atom_type_scat_dispersion_imag
_atom_type_scat_source
C C 0.0033 0.0016 'International Tables Vol C Tables 4.2.6.8 and 6.1.1.4'
H H 0.0000 0.0000 'International Tables Vol C Tables 4.2.6.8 and 6.1.1.4'
N N 0.0061 0.0033 'International Tables Vol C Tables 4.2.6.8 and 6.1.1.4'
O O 0.0106 0.0060 'International Tables Vol C Tables 4.2.6.8 and 6.1.1.4'
S S 0.1246 0.1234 'International Tables Vol C Tables 4.2.6.8 and 6.1.1.4'
Cl Cl 0.1484 0.1585 'International Tables Vol C Tables 4.2.6.8 and 6.1.1.4'

loop_
_geom_angle_atom_site_label_1
_geom_angle_atom_site_label_2
_geom_angle_atom_site_label_3
_geom_angle
_geom_angle_site_symmetry_1
_geom_angle_site_symmetry_3
_geom_angle_publ_flag
C11 S1 C12 87.95(8) . . ?
C1 O2 C9 123.21(12) . . ?
C12 N1 C10 109.34(13) . . ?
C12 N2 N3 119.78(14) . . ?
C12 N2 C13 126.39(14) . . ?
N3 N2 C13 113.71(13) . . ?
C21 N3 N2 107.73(14) . . ?
O2 C1 C6 120.58(14) . . ?
O2 C1 C2 117.24(15) . . ?
C6 C1 C2 122.17(16) . . ?
C3 C2 C1 118.21(17) . . ?
C3 C2 H2 120.9 . . ?
C1 C2 H2 120.9 . . ?
C2 C3 C4 121.29(16) . . ?
C2 C3 H3 119.4 . . ?
C4 C3 H3 119.4 . . ?
C5 C4 C3 119.78(17) . . ?
C5 C4 H4 120.1 . . ?
C3 C4 H4 120.1 . . ?
C4 C5 C6 120.49(17) . . ?
C4 C5 H5 119.8 . . ?
C6 C5 H5 119.8 . . ?
C1 C6 C5 118.06(15) . . ?
C1 C6 C7 117.69(15) . . ?
C5 C6 C7 124.25(15) . . ?
C8 C7 C6 122.18(14) . . ?
C8 C7 H7 118.9 . . ?
C6 C7 H7 118.9 . . ?
C7 C8 C10 121.24(14) . . ?
C7 C8 C9 119.31(14) . . ?
C10 C8 C9 119.46(14) . . ?
O1 C9 O2 115.99(14) . . ?
O1 C9 C8 126.99(15) . . ?
O2 C9 C8 117.02(14) . . ?
C11 C10 N1 115.28(14) . . ?
C11 C10 C8 127.82(14) . . ?
N1 C10 C8 116.90(13) . . ?
C10 C11 S1 110.98(12) . . ?
C10 C11 H11 124.5 . . ?
S1 C11 H11 124.5 . . ?
N1 C12 N2 123.77(15) . . ?
N1 C12 S1 116.45(12) . . ?
N2 C12 S1 119.78(12) . . ?
N2 C13 C14 111.37(14) . . ?
N2 C13 C20 99.86(13) . . ?
C14 C13 C20 114.89(14) . . ?
N2 C13 H13 110.1 . . ?
C14 C13 H13 110.1 . . ?
C20 C13 H13 110.1 . . ?
C19 C14 C15 118.16(17) . . ?
C19 C14 C13 120.67(15) . . ?
C15 C14 C13 121.16(15) . . ?
C16 C15 C14 120.65(19) . . ?
C16 C15 H15 119.7 . . ?
C14 C15 H15 119.7 . . ?
C17 C16 C15 119.1(2) . . ?
C17 C16 H16 120.5 . . ?
C15 C16 H16 120.5 . . ?
C18 C17 C16 121.60(19) . . ?
C18 C17 Cl1 119.50(18) . . ?
C16 C17 Cl1 118.90(19) . . ?
C17 C18 C19 118.85(19) . . ?
C17 C18 H18 120.6 . . ?
C19 C18 H18 120.6 . . ?
C18 C19 C14 121.64(18) . . ?
C18 C19 H19 119.2 . . ?
C14 C19 H19 119.2 . . ?
C21 C20 C13 102.70(13) . . ?
C21 C20 H20A 111.2 . . ?
C13 C20 H20A 111.2 . . ?
C21 C20 H20B 111.2 . . ?
C13 C20 H20B 111.2 . . ?
H20A C20 H20B 109.1 . . ?
N3 C21 C22 121.41(16) . . ?
N3 C21 C20 113.42(14) . . ?
C22 C21 C20 125.17(15) . . ?
C27 C22 C23 118.59(15) . . ?
C27 C22 C21 120.43(16) . . ?
C23 C22 C21 120.98(15) . . ?
C24 C23 C22 121.00(17) . . ?
C24 C23 H23 119.5 . . ?
C22 C23 H23 119.5 . . ?
C23 C24 C25 118.96(18) . . ?
C23 C24 H24 120.5 . . ?
C25 C24 H24 120.5 . . ?
C26 C25 C24 121.58(16) . . ?
C26 C25 Cl2 119.32(14) . . ?
C24 C25 Cl2 119.10(15) . . ?
C25 C26 C27 119.08(17) . . ?
C25 C26 H26 120.5 . . ?
C27 C26 H26 120.5 . . ?
C26 C27 C22 120.80(17) . . ?
C26 C27 H27 119.6 . . ?
C22 C27 H27 119.6 . . ?

loop_
_geom_bond_atom_site_label_1
_geom_bond_atom_site_label_2
_geom_bond_distance
_geom_bond_site_symmetry_2
_geom_bond_publ_flag
Cl1 C17 1.745(2) . ?
Cl2 C25 1.7359(17) . ?
S1 C11 1.7223(17) . ?
S1 C12 1.7358(17) . ?
O1 C9 1.199(2) . ?
O2 C1 1.371(2) . ?
O2 C9 1.3764(19) . ?
N1 C12 1.295(2) . ?
N1 C10 1.395(2) . ?
N2 C12 1.357(2) . ?
N2 N3 1.3799(19) . ?
N2 C13 1.476(2) . ?
N3 C21 1.284(2) . ?
C1 C6 1.388(2) . ?
C1 C2 1.388(2) . ?
C2 C3 1.372(3) . ?
C2 H2 0.9300 . ?
C3 C4 1.388(3) . ?
C3 H3 0.9300 . ?
C4 C5 1.378(2) . ?
C4 H4 0.9300 . ?
C5 C6 1.397(2) . ?
C5 H5 0.9300 . ?
C6 C7 1.432(2) . ?
C7 C8 1.350(2) . ?
C7 H7 0.9300 . ?
C8 C10 1.465(2) . ?
C8 C9 1.465(2) . ?
C10 C11 1.351(2) . ?
C11 H11 0.9300 . ?
C13 C14 1.510(2) . ?
C13 C20 1.536(2) . ?
C13 H13 0.9800 . ?
C14 C19 1.381(2) . ?
C14 C15 1.388(2) . ?
C15 C16 1.386(3) . ?
C15 H15 0.9300 . ?
C16 C17 1.371(3) . ?
C16 H16 0.9300 . ?
C17 C18 1.363(3) . ?
C18 C19 1.378(3) . ?
C18 H18 0.9300 . ?
C19 H19 0.9300 . ?
C20 C21 1.509(2) . ?
C20 H20A 0.9700 . ?
C20 H20B 0.9700 . ?
C21 C22 1.460(2) . ?
C22 C27 1.390(2) . ?
C22 C23 1.390(3) . ?
C23 C24 1.379(2) . ?
C23 H23 0.9300 . ?
C24 C25 1.381(3) . ?
C24 H24 0.9300 . ?
C25 C26 1.368(3) . ?
C26 C27 1.386(2) . ?
C26 H26 0.9300 . ?
C27 H27 0.9300 . ?

loop_
_geom_hbond_atom_site_label_D
_geom_hbond_atom_site_label_H
_geom_hbond_atom_site_label_A
_geom_hbond_distance_DH
_geom_hbond_distance_HA
_geom_hbond_distance_DA
_geom_hbond_angle_DHA
_geom_hbond_site_symmetry_A
_geom_hbond_publ_flag
C11 H11 O1 0.93 2.30 2.857(2) 117.9 . yes

loop_
_geom_torsion_atom_site_label_1
_geom_torsion_atom_site_label_2
_geom_torsion_atom_site_label_3
_geom_torsion_atom_site_label_4
_geom_torsion
_geom_torsion_site_symmetry_1
_geom_torsion_site_symmetry_2
_geom_torsion_site_symmetry_3
_geom_torsion_site_symmetry_4
_geom_torsion_publ_flag
C12 N2 N3 C21 -174.15(16) . . . . ?
C13 N2 N3 C21 9.6(2) . . . . ?
C9 O2 C1 C6 0.3(2) . . . . ?
C9 O2 C1 C2 -179.71(14) . . . . ?
O2 C1 C2 C3 179.85(15) . . . . ?
C6 C1 C2 C3 -0.1(2) . . . . ?
C1 C2 C3 C4 0.4(3) . . . . ?
C2 C3 C4 C5 -0.2(3) . . . . ?
C3 C4 C5 C6 -0.2(3) . . . . ?
O2 C1 C6 C5 179.71(14) . . . . ?
C2 C1 C6 C5 -0.3(2) . . . . ?
O2 C1 C6 C7 0.4(2) . . . . ?
C2 C1 C6 C7 -179.65(14) . . . . ?
C4 C5 C6 C1 0.5(2) . . . . ?
C4 C5 C6 C7 179.78(15) . . . . ?
C1 C6 C7 C8 -1.0(2) . . . . ?
C5 C6 C7 C8 179.67(15) . . . . ?
C6 C7 C8 C10 -179.34(13) . . . . ?
C6 C7 C8 C9 1.0(2) . . . . ?
C1 O2 C9 O1 179.86(14) . . . . ?
C1 O2 C9 C8 -0.3(2) . . . . ?
C7 C8 C9 O1 179.48(16) . . . . ?
C10 C8 C9 O1 -0.2(2) . . . . ?
C7 C8 C9 O2 -0.4(2) . . . . ?
C10 C8 C9 O2 180.00(13) . . . . ?
C12 N1 C10 C11 0.36(19) . . . . ?
C12 N1 C10 C8 179.89(13) . . . . ?
C7 C8 C10 C11 175.00(16) . . . . ?
C9 C8 C10 C11 -5.4(2) . . . . ?
C7 C8 C10 N1 -4.5(2) . . . . ?
C9 C8 C10 N1 175.18(13) . . . . ?
N1 C10 C11 S1 -0.07(18) . . . . ?
C8 C10 C11 S1 -179.55(12) . . . . ?
C12 S1 C11 C10 -0.16(13) . . . . ?
C10 N1 C12 N2 178.63(15) . . . . ?
C10 N1 C12 S1 -0.50(17) . . . . ?
N3 N2 C12 N1 177.39(15) . . . . ?
C13 N2 C12 N1 -6.8(3) . . . . ?
N3 N2 C12 S1 -3.5(2) . . . . ?
C13 N2 C12 S1 172.27(14) . . . . ?
C11 S1 C12 N1 0.40(13) . . . . ?
C11 S1 C12 N2 -178.76(15) . . . . ?
C12 N2 C13 C14 -69.8(2) . . . . ?
N3 N2 C13 C14 106.23(17) . . . . ?
C12 N2 C13 C20 168.44(17) . . . . ?
N3 N2 C13 C20 -15.55(19) . . . . ?
N2 C13 C14 C19 102.62(18) . . . . ?
C20 C13 C14 C19 -144.79(16) . . . . ?
N2 C13 C14 C15 -76.4(2) . . . . ?
C20 C13 C14 C15 36.2(2) . . . . ?
C19 C14 C15 C16 0.5(3) . . . . ?
C13 C14 C15 C16 179.51(17) . . . . ?
C14 C15 C16 C17 -0.9(3) . . . . ?
C15 C16 C17 C18 0.7(3) . . . . ?
C15 C16 C17 Cl1 -179.32(16) . . . . ?
C16 C17 C18 C19 -0.1(3) . . . . ?
Cl1 C17 C18 C19 179.91(15) . . . . ?
C17 C18 C19 C14 -0.3(3) . . . . ?
C15 C14 C19 C18 0.1(3) . . . . ?
C13 C14 C19 C18 -178.91(17) . . . . ?
N2 C13 C20 C21 14.52(16) . . . . ?
C14 C13 C20 C21 -104.70(16) . . . . ?
N2 N3 C21 C22 -178.94(15) . . . . ?
N2 N3 C21 C20 1.6(2) . . . . ?
C13 C20 C21 N3 -11.1(2) . . . . ?
C13 C20 C21 C22 169.48(15) . . . . ?
N3 C21 C22 C27 -164.35(16) . . . . ?
C20 C21 C22 C27 15.1(3) . . . . ?
N3 C21 C22 C23 16.3(3) . . . . ?
C20 C21 C22 C23 -164.31(17) . . . . ?
C27 C22 C23 C24 0.8(3) . . . . ?
C21 C22 C23 C24 -179.79(16) . . . . ?
C22 C23 C24 C25 0.0(3) . . . . ?
C23 C24 C25 C26 -0.5(3) . . . . ?
C23 C24 C25 Cl2 179.70(13) . . . . ?
C24 C25 C26 C27 0.2(3) . . . . ?
Cl2 C25 C26 C27 179.97(13) . . . . ?
C25 C26 C27 C22 0.7(3) . . . . ?
C23 C22 C27 C26 -1.2(2) . . . . ?
C21 C22 C27 C26 179.45(15) . . . . ?
